data_7151464
loop_
_publ_author_name
'Schulte, J. Hilko'
'Werz, Daniel B.'
'Rominger, Frank'
'Gleiter, Rolf'

_publ_section_title
;
 Syntheses and solid state structures of cyclic diynes with two
 chalcogen centres ? a competition between weak interactions
;
_journal_issue 15
_journal_name_full 'Organic &amp;  Biomolecular Chemistry'
_journal_page_first 2788
_journal_paper_doi 10.1039/b303653g
_journal_volume 1
_journal_year 2003
_chemical_formula_sum 'C12 H16 Te2'
_chemical_formula_weight 415.45
_chemical_name_systematic
;
?
;
_space_group_IT_number 4
_symmetry_cell_setting monoclinic
_symmetry_space_group_name_Hall 'P 2yb'
_symmetry_space_group_name_H-M 'P 1 21 1'
_atom_sites_solution_hydrogens geom
_atom_sites_solution_primary direct
_atom_sites_solution_secondary difmap
_audit_creation_method SHELXL-97
_cell_angle_alpha 90.00
_cell_angle_beta 103.7260(10)
_cell_angle_gamma 90.00
_cell_formula_units_Z 2
_cell_length_a 9.8259(3)
_cell_length_b 4.73160(10)
_cell_length_c 14.5466(4)
_cell_measurement_temperature 200(2)
_cell_volume 656.99(3)
_computing_cell_refinement 'Bruker SMART'
_computing_data_collection 'Bruker SMART'
_computing_data_reduction 'Bruker SHELXTL'
_computing_molecular_graphics 'Bruker SHELXTL'
_computing_publication_material 'Bruker SHELXTL'
_computing_structure_refinement 'SHELXL-97 (Sheldrick, 1997)'
_computing_structure_solution 'SHELXS-97 (Sheldrick, 1990)'
_diffrn_ambient_temperature 200(2)
_diffrn_measured_fraction_theta_full 0.992
_diffrn_measured_fraction_theta_max 0.992
_diffrn_measurement_device_type 'CCD area detector'
_diffrn_measurement_method 'phi and omega scans'
_diffrn_radiation_monochromator graphite
_diffrn_radiation_source 'fine-focus sealed tube'
_diffrn_radiation_type MoK\a
_diffrn_radiation_wavelength 0.71073
_diffrn_reflns_av_R_equivalents 0.0531
_diffrn_reflns_av_sigmaI/netI 0.0657
_diffrn_reflns_limit_h_max 12
_diffrn_reflns_limit_h_min -12
_diffrn_reflns_limit_k_max 6
_diffrn_reflns_limit_k_min -6
_diffrn_reflns_limit_l_max 18
_diffrn_reflns_limit_l_min -18
_diffrn_reflns_number 6353
_diffrn_reflns_theta_full 27.49
_diffrn_reflns_theta_max 27.49
_diffrn_reflns_theta_min 2.13
_exptl_absorpt_coefficient_mu 4.404
_exptl_absorpt_correction_T_max 0.9171
_exptl_absorpt_correction_T_min 0.1775
_exptl_absorpt_correction_type multi-scan
_exptl_absorpt_process_details 'Blessing, Acta Cryst. (1995) A51 33-38.'
_exptl_crystal_colour colorless
_exptl_crystal_density_diffrn 2.100
_exptl_crystal_density_method 'not measured'
_exptl_crystal_description needle
_exptl_crystal_F_000 384
_exptl_crystal_size_max 0.60
_exptl_crystal_size_mid 0.07
_exptl_crystal_size_min 0.02
_refine_diff_density_max 1.935
_refine_diff_density_min -1.128
_refine_diff_density_rms 0.153
_refine_ls_abs_structure_details 'Flack H D (1983), Acta Cryst. A39, 876-881'
_refine_ls_abs_structure_Flack 0.01(6)
_refine_ls_extinction_method none
_refine_ls_goodness_of_fit_ref 1.002
_refine_ls_hydrogen_treatment constr
_refine_ls_matrix_type full
_refine_ls_number_parameters 127
_refine_ls_number_reflns 2966
_refine_ls_number_restraints 1
_refine_ls_restrained_S_all 1.002
_refine_ls_R_factor_all 0.0444
_refine_ls_R_factor_gt 0.0335
_refine_ls_shift/su_max 0.001
_refine_ls_shift/su_mean 0.000
_refine_ls_structure_factor_coef Fsqd
_refine_ls_weighting_details 'calc w=1/[\s^2^(Fo^2^)+(0.0310P)^2^+0.0000P] where P=(Fo^2^+2Fc^2^)/3'
_refine_ls_weighting_scheme calc
_refine_ls_wR_factor_gt 0.0790
_refine_ls_wR_factor_ref 0.0853
_reflns_number_gt 2464
_reflns_number_total 2966
_reflns_threshold_expression >2sigma(I)
_cod_data_source_file b303653g.txt
_cod_data_source_block dwe91_(in_paper_5te23)
_cod_depositor_comments
;
The following automatic conversions were performed:
'_symmetry_cell_setting' value 'Monoclinic' changed to 'monoclinic'
according to '/home/saulius/struct/CIF-dictionaries/cif_core.dic'
dictionary named 'cif_core.dic' version 2.4.1 from 2010-06-29.

Automatic conversion script
Id: cif_fix_enum 1527 2010-12-29 10:47:43Z saulius 
;
_cod_original_sg_symbol_H-M P2(1)
_cod_database_code 7151464

loop_
_symmetry_equiv_pos_as_xyz
'x, y, z'
'-x, y+1/2, -z'

loop_
_atom_site_label
_atom_site_type_symbol
_atom_site_fract_x
_atom_site_fract_y
_atom_site_fract_z
_atom_site_U_iso_or_equiv
_atom_site_adp_type
_atom_site_occupancy
_atom_site_symmetry_multiplicity
_atom_site_calc_flag
_atom_site_refinement_flags
_atom_site_disorder_assembly
_atom_site_disorder_group
Te1 Te -0.16436(3) 0.30415(18) 0.69426(2) 0.02914(12) Uani 1 1 d . . .
Te2 Te 0.35922(3) 0.30281(15) 0.52256(2) 0.02284(11) Uani 1 1 d . . .
C2 C -0.0306(7) 0.4959(15) 0.8087(5) 0.0311(15) Uani 1 1 d . . .
C3 C 0.0447(7) 0.6012(17) 0.8731(5) 0.0371(16) Uani 1 1 d . . .
C4 C 0.1441(7) 0.747(3) 0.9532(5) 0.055(4) Uani 1 1 d . . .
H4A H 0.1897 0.6032 0.9998 0.066 Uiso 1 1 calc R . .
H4B H 0.0899 0.8744 0.9851 0.066 Uiso 1 1 calc R . .
C5 C 0.2562(7) 0.9170(18) 0.9235(5) 0.0398(18) Uani 1 1 d . . .
H5A H 0.3139 1.0117 0.9802 0.048 Uiso 1 1 calc R . .
H5B H 0.2103 1.0664 0.8792 0.048 Uiso 1 1 calc R . .
C6 C 0.3533(7) 0.7487(16) 0.8762(4) 0.030(2) Uani 1 1 d . . .
H6A H 0.3969 0.5944 0.9191 0.036 Uiso 1 1 calc R . .
H6B H 0.2968 0.6610 0.8177 0.036 Uiso 1 1 calc R . .
C7 C 0.4688(7) 0.9270(15) 0.8511(5) 0.0372(17) Uani 1 1 d . . .
H7A H 0.5222 1.0232 0.9089 0.045 Uiso 1 1 calc R . .
H7B H 0.4255 1.0745 0.8051 0.045 Uiso 1 1 calc R . .
C8 C 0.5702(6) 0.7512(19) 0.8086(4) 0.034(2) Uani 1 1 d . . .
H8A H 0.6463 0.8761 0.7988 0.041 Uiso 1 1 calc R . .
H8B H 0.6132 0.6044 0.8550 0.041 Uiso 1 1 calc R . .
C9 C 0.5058(6) 0.6134(15) 0.7189(4) 0.0274(14) Uani 1 1 d . . .
C10 C 0.4500(6) 0.5005(14) 0.6484(4) 0.0251(14) Uani 1 1 d . . .
C12 C 0.2114(6) 0.0753(15) 0.5851(4) 0.0271(14) Uani 1 1 d . . .
H12A H 0.1587 -0.0594 0.5377 0.033 Uiso 1 1 calc R . .
H12B H 0.2647 -0.0365 0.6393 0.033 Uiso 1 1 calc R . .
C13 C 0.1072(5) 0.260(2) 0.6193(4) 0.026(2) Uani 1 1 d . . .
H13A H 0.0555 0.3797 0.5667 0.031 Uiso 1 1 calc R . .
H13B H 0.1575 0.3855 0.6707 0.031 Uiso 1 1 calc R . .
C14 C 0.0042(6) 0.0740(15) 0.6557(4) 0.0255(13) Uani 1 1 d . . .
H14A H 0.0564 -0.0321 0.7117 0.031 Uiso 1 1 calc R . .
H14B H -0.0368 -0.0657 0.6062 0.031 Uiso 1 1 calc R . .

loop_
_atom_site_aniso_label
_atom_site_aniso_U_11
_atom_site_aniso_U_22
_atom_site_aniso_U_33
_atom_site_aniso_U_23
_atom_site_aniso_U_13
_atom_site_aniso_U_12
Te1 0.01885(17) 0.0332(2) 0.0400(2) 0.0074(5) 0.01616(14) 0.0003(5)
Te2 0.01670(16) 0.02809(19) 0.02625(18) -0.0007(4) 0.01009(12) 0.0032(4)
C2 0.032(4) 0.034(4) 0.032(4) 0.006(3) 0.018(3) 0.008(3)
C3 0.033(4) 0.047(4) 0.036(4) 0.003(3) 0.017(3) 0.007(3)
C4 0.036(3) 0.100(13) 0.033(3) -0.018(5) 0.018(3) 0.016(5)
C5 0.046(4) 0.045(4) 0.028(4) -0.012(3) 0.008(3) -0.001(3)
C6 0.033(3) 0.031(7) 0.027(3) -0.003(3) 0.008(2) 0.001(3)
C7 0.048(4) 0.037(4) 0.026(3) -0.010(3) 0.008(3) -0.007(3)
C8 0.029(3) 0.035(8) 0.041(3) -0.002(3) 0.014(3) -0.010(3)
C9 0.017(3) 0.043(4) 0.027(3) 0.010(3) 0.014(2) -0.003(3)
C10 0.014(3) 0.038(4) 0.026(3) 0.007(3) 0.009(2) 0.005(3)
C12 0.016(3) 0.026(3) 0.041(4) 0.002(3) 0.010(3) 0.002(3)
C13 0.018(2) 0.029(7) 0.034(3) 0.000(3) 0.013(2) 0.003(3)
C14 0.022(3) 0.024(3) 0.033(3) 0.000(3) 0.011(3) -0.002(3)

loop_
_atom_type_symbol
_atom_type_description
_atom_type_scat_dispersion_real
_atom_type_scat_dispersion_imag
_atom_type_scat_source
C C 0.0033 0.0016 'International Tables Vol C Tables 4.2.6.8 and 6.1.1.4'
H H 0.0000 0.0000 'International Tables Vol C Tables 4.2.6.8 and 6.1.1.4'
Te Te -0.5308 1.6751 'International Tables Vol C Tables 4.2.6.8 and 6.1.1.4'

loop_
_geom_angle_atom_site_label_1
_geom_angle_atom_site_label_2
_geom_angle_atom_site_label_3
_geom_angle
_geom_angle_site_symmetry_1
_geom_angle_site_symmetry_3
_geom_angle_publ_flag
C2 Te1 C14 92.9(2) . . ?
C10 Te2 C12 92.5(2) . . ?
C3 C2 Te1 179.4(7) . . ?
C2 C3 C4 177.2(9) . . ?
C3 C4 C5 114.2(6) . . ?
C4 C5 C6 115.4(7) . . ?
C7 C6 C5 113.5(6) . . ?
C6 C7 C8 112.8(6) . . ?
C9 C8 C7 114.6(5) . . ?
C10 C9 C8 177.5(6) . . ?
C9 C10 Te2 177.7(5) . . ?
C13 C12 Te2 115.0(5) . . ?
C12 C13 C14 109.6(8) . . ?
C13 C14 Te1 114.2(5) . . ?

loop_
_geom_bond_atom_site_label_1
_geom_bond_atom_site_label_2
_geom_bond_distance
_geom_bond_site_symmetry_2
_geom_bond_publ_flag
Te1 C2 2.070(7) . ?
Te1 C14 2.164(6) . ?
Te2 C10 2.061(6) . ?
Te2 C12 2.174(6) . ?
C2 C3 1.160(9) . ?
C3 C4 1.499(11) . ?
C4 C5 1.507(11) . ?
C5 C6 1.526(9) . ?
C6 C7 1.526(9) . ?
C7 C8 1.536(9) . ?
C8 C9 1.462(9) . ?
C9 C10 1.171(8) . ?
C12 C13 1.517(9) . ?
C13 C14 1.527(9) . ?

loop_
_cod_related_entry_id
_cod_related_entry_database
_cod_related_entry_code
1 ChemSpider 9103076
